data_7001097
loop_
_publ_author_name
'Zhang, Jie'
'Ma, Liping'
'Han, Yanan'
'Zhang, Fuyan Han Zhengxing'
'Cai, Ruifang'
'Chen, Zhenxia'
'Zhou, Xigeng'

_publ_section_title
;
 Facile construction of the guanidine substituent or guanidinate
 anionic ligand through addition of the adjacent amino group to
 carbodiimide
;
_journal_issue 17
_journal_name_full 'Dalton Transactions'
_journal_page_first 3298
_journal_page_last 3305
_journal_paper_doi 10.1039/b813711k
_journal_year 2009
_chemical_formula_sum 'C29 H38 N3 S Yb'
_chemical_formula_weight 633.72
_chemical_name_systematic
;
?
;
_space_group_IT_number 14
_symmetry_cell_setting monoclinic
_symmetry_space_group_name_Hall '-P 2ybc'
_symmetry_space_group_name_H-M 'P 1 21/c 1'
_atom_sites_solution_hydrogens geom
_atom_sites_solution_primary direct
_atom_sites_solution_secondary difmap
_audit_creation_method SHELXL-97
_cell_angle_alpha 90.00
_cell_angle_beta 103.182(4)
_cell_angle_gamma 90.00
_cell_formula_units_Z 4
_cell_length_a 15.321(4)
_cell_length_b 11.728(3)
_cell_length_c 15.762(4)
_cell_measurement_reflns_used 376
_cell_measurement_temperature 298(2)
_cell_measurement_theta_max 23.768
_cell_measurement_theta_min 2.209
_cell_volume 2757.6(12)
_computing_cell_refinement 'Bruker XSCANS'
_computing_data_collection 'Bruker XSCANS'
_computing_data_reduction 'Bruker SHELXTL'
_computing_molecular_graphics 'Bruker SHELXTL'
_computing_publication_material 'Bruker SHELXTL'
_computing_structure_refinement 'SHELXL-97 (Sheldrick, 1997)'
_computing_structure_solution 'SHELXS-97 (Sheldrick, 1990)'
_diffrn_ambient_temperature 298(2)
_diffrn_measured_fraction_theta_full 0.997
_diffrn_measured_fraction_theta_max 0.997
_diffrn_measurement_device_type 'Bruker P4'
_diffrn_measurement_method '\w scans'
_diffrn_radiation_monochromator graphite
_diffrn_radiation_source 'fine-focus sealed tube'
_diffrn_radiation_type MoK\a
_diffrn_radiation_wavelength 0.71073
_diffrn_reflns_av_R_equivalents 0.0604
_diffrn_reflns_av_sigmaI/netI 0.0712
_diffrn_reflns_limit_h_max 17
_diffrn_reflns_limit_h_min -18
_diffrn_reflns_limit_k_max 12
_diffrn_reflns_limit_k_min -14
_diffrn_reflns_limit_l_max 18
_diffrn_reflns_limit_l_min -19
_diffrn_reflns_number 15818
_diffrn_reflns_theta_full 26.01
_diffrn_reflns_theta_max 26.01
_diffrn_reflns_theta_min 1.37
_exptl_absorpt_coefficient_mu 3.488
_exptl_absorpt_correction_T_max 0.8449
_exptl_absorpt_correction_T_min 0.7218
_exptl_absorpt_correction_type multi-scan
_exptl_absorpt_process_details sadabs
_exptl_crystal_colour orange
_exptl_crystal_density_diffrn 1.526
_exptl_crystal_density_method 'not measured'
_exptl_crystal_description prism
_exptl_crystal_F_000 1276
_exptl_crystal_size_max 0.10
_exptl_crystal_size_mid 0.08
_exptl_crystal_size_min 0.05
_refine_diff_density_max 2.530
_refine_diff_density_min -1.059
_refine_diff_density_rms 0.187
_refine_ls_extinction_method none
_refine_ls_goodness_of_fit_ref 1.004
_refine_ls_hydrogen_treatment mixed
_refine_ls_matrix_type full
_refine_ls_number_parameters 291
_refine_ls_number_reflns 5412
_refine_ls_number_restraints 2
_refine_ls_restrained_S_all 1.004
_refine_ls_R_factor_all 0.0782
_refine_ls_R_factor_gt 0.0453
_refine_ls_shift/su_max 0.001
_refine_ls_shift/su_mean 0.000
_refine_ls_structure_factor_coef Fsqd
_refine_ls_weighting_details 'calc w=1/[\s^2^(Fo^2^)+(0.0803P)^2^+0.0000P] where P=(Fo^2^+2Fc^2^)/3'
_refine_ls_weighting_scheme calc
_refine_ls_wR_factor_gt 0.1158
_refine_ls_wR_factor_ref 0.1416
_reflns_number_gt 3683
_reflns_number_total 5412
_reflns_threshold_expression >2sigma(I)
_cod_data_source_file b813711k.txt
_cod_data_source_block 60110a
_cod_depositor_comments
;
The following automatic conversions were performed:
'_symmetry_cell_setting' value 'Monoclinic' changed to 'monoclinic'
according to '/home/saulius/struct/CIF-dictionaries/cif_core.dic'
dictionary named 'cif_core.dic' version 2.4.1 from 2010-06-29.

Automatic conversion script
Id: cif_fix_enum 1527 2010-12-29 10:47:43Z saulius 
;
_cod_original_cell_volume 2757.7(13)
_cod_original_sg_symbol_H-M P2(1)/c
_cod_database_code 7001097

loop_
_symmetry_equiv_pos_as_xyz
'x, y, z'
'-x, y+1/2, -z+1/2'
'-x, -y, -z'
'x, -y-1/2, z-1/2'

loop_
_atom_site_label
_atom_site_type_symbol
_atom_site_fract_x
_atom_site_fract_y
_atom_site_fract_z
_atom_site_U_iso_or_equiv
_atom_site_adp_type
_atom_site_occupancy
_atom_site_symmetry_multiplicity
_atom_site_calc_flag
_atom_site_refinement_flags
_atom_site_disorder_assembly
_atom_site_disorder_group
Yb1 Yb 0.15390(2) 0.40749(3) 0.86386(2) 0.03808(14) Uani 1 1 d . A .
S1 S 0.24881(15) 0.25689(19) 0.97173(13) 0.0495(5) Uani 1 1 d . . .
N1 N 0.2742(4) 0.3667(5) 0.8037(4) 0.0350(14) Uani 1 1 d . A .
N2 N 0.3155(5) 0.2368(6) 0.7063(4) 0.0502(18) Uani 1 1 d D A .
H2' H 0.316(6) 0.224(8) 0.654(2) 0.060 Uiso 1 1 d D . .
N3 N 0.2285(5) 0.3929(6) 0.6546(4) 0.0486(18) Uani 1 1 d D A .
H3' H 0.231(6) 0.364(7) 0.608(3) 0.058 Uiso 1 1 d D . .
C1 C 0.2335(8) 0.6045(7) 0.8915(7) 0.061(3) Uani 1 1 d . A .
H1 H 0.2806 0.6180 0.8646 0.073 Uiso 1 1 calc R . .
C2 C 0.2404(7) 0.5558(8) 0.9722(6) 0.060(3) Uani 1 1 d . A .
H2 H 0.2931 0.5309 1.0094 0.072 Uiso 1 1 calc R . .
C3 C 0.1553(7) 0.5502(9) 0.9884(6) 0.064(3) Uani 1 1 d . A .
H3 H 0.1406 0.5197 1.0378 0.076 Uiso 1 1 calc R . .
C4 C 0.0959(8) 0.5986(9) 0.9176(7) 0.077(3) Uani 1 1 d . A .
H4 H 0.0346 0.6078 0.9123 0.092 Uiso 1 1 calc R . .
C5 C 0.1427(7) 0.6305(9) 0.8566(6) 0.065(3) Uani 1 1 d . . .
H5 H 0.1188 0.6631 0.8024 0.078 Uiso 1 1 calc R A .
C6 C -0.0130(10) 0.3418(16) 0.8490(11) 0.042(5) Uiso 0.466(19) 1 d PG A 1
H6 H -0.0422 0.3680 0.8908 0.050 Uiso 0.466(19) 1 calc PR A 1
C7 C -0.0094(11) 0.3982(10) 0.7701(14) 0.064(6) Uiso 0.466(19) 1 d PG A 1
H7 H -0.0359 0.4678 0.7512 0.077 Uiso 0.466(19) 1 calc PR A 1
C8 C 0.0417(12) 0.330(2) 0.7251(7) 0.047(5) Uiso 0.466(19) 1 d PG A 1
H8 H 0.0546 0.3465 0.6716 0.057 Uiso 0.466(19) 1 calc PR A 1
C9 C 0.0698(10) 0.2309(14) 0.7762(14) 0.060(6) Uiso 0.466(19) 1 d PG A 1
H9 H 0.1043 0.1717 0.7620 0.072 Uiso 0.466(19) 1 calc PR A 1
C10 C 0.0360(11) 0.2384(13) 0.8527(10) 0.044(5) Uiso 0.466(19) 1 d PG A 1
H10 H 0.0444 0.1850 0.8974 0.053 Uiso 0.466(19) 1 calc PR A 1
C6' C 0.0577(12) 0.2246(10) 0.8189(14) 0.071(6) Uiso 0.534(19) 1 d PG A 2
H6' H 0.0836 0.1544 0.8370 0.086 Uiso 0.534(19) 1 calc PR A 2
C7' C 0.0096(14) 0.295(2) 0.8659(8) 0.071(6) Uiso 0.534(19) 1 d PG A 2
H7' H -0.0016 0.2783 0.9202 0.085 Uiso 0.534(19) 1 calc PR A 2
C8' C -0.0185(11) 0.3939(15) 0.8155(16) 0.087(7) Uiso 0.534(19) 1 d PG A 2
H8' H -0.0513 0.4540 0.8310 0.105 Uiso 0.534(19) 1 calc PR A 2
C9' C 0.0123(13) 0.3853(14) 0.7374(11) 0.064(6) Uiso 0.534(19) 1 d PG A 2
H9' H 0.0033 0.4388 0.6926 0.077 Uiso 0.534(19) 1 calc PR A 2
C10' C 0.0594(10) 0.2807(18) 0.7394(11) 0.055(5) Uiso 0.534(19) 1 d PG A 2
H10' H 0.0866 0.2536 0.6963 0.066 Uiso 0.534(19) 1 calc PR A 2
C11 C 0.3520(5) 0.3024(6) 0.9507(5) 0.0402(18) Uani 1 1 d . A .
C12 C 0.4319(6) 0.2904(8) 1.0131(5) 0.056(2) Uani 1 1 d . . .
H12A H 0.4312 0.2587 1.0671 0.068 Uiso 1 1 calc R . .
C13 C 0.5104(7) 0.3245(10) 0.9961(6) 0.071(3) Uani 1 1 d . . .
H13A H 0.5632 0.3166 1.0387 0.085 Uiso 1 1 calc R . .
C14 C 0.5131(6) 0.3697(10) 0.9181(7) 0.071(3) Uani 1 1 d . . .
H14A H 0.5681 0.3905 0.9072 0.085 Uiso 1 1 calc R . .
C15 C 0.4372(6) 0.3855(8) 0.8553(6) 0.057(2) Uani 1 1 d . A .
H15A H 0.4398 0.4210 0.8031 0.069 Uiso 1 1 calc R . .
C16 C 0.3554(5) 0.3481(7) 0.8695(5) 0.0385(17) Uani 1 1 d . . .
C17 C 0.2738(5) 0.3325(7) 0.7239(5) 0.0396(18) Uani 1 1 d . . .
C18 C 0.3256(6) 0.1334(7) 0.7600(5) 0.046(2) Uani 1 1 d . . .
H18A H 0.3076 0.1517 0.8142 0.056 Uiso 1 1 calc R A .
C19 C 0.2655(8) 0.0403(8) 0.7147(7) 0.070(3) Uani 1 1 d . A .
H19A H 0.2810 0.0225 0.6599 0.084 Uiso 1 1 calc R . .
H19B H 0.2038 0.0666 0.7019 0.084 Uiso 1 1 calc R . .
C20 C 0.2737(9) -0.0669(9) 0.7705(9) 0.090(4) Uani 1 1 d . . .
H20A H 0.2529 -0.0508 0.8229 0.107 Uiso 1 1 calc R A .
H20B H 0.2357 -0.1261 0.7384 0.107 Uiso 1 1 calc R . .
C21 C 0.3661(10) -0.1080(9) 0.7945(9) 0.095(4) Uani 1 1 d . A .
H21A H 0.3843 -0.1342 0.7428 0.114 Uiso 1 1 calc R . .
H21B H 0.3698 -0.1721 0.8341 0.114 Uiso 1 1 calc R . .
C22 C 0.4280(9) -0.0157(11) 0.8374(9) 0.100(4) Uani 1 1 d . . .
H22A H 0.4893 -0.0430 0.8479 0.120 Uiso 1 1 calc R A .
H22B H 0.4151 0.0022 0.8933 0.120 Uiso 1 1 calc R . .
C23 C 0.4196(8) 0.0916(9) 0.7830(9) 0.084(4) Uani 1 1 d . A .
H23A H 0.4579 0.1503 0.8152 0.101 Uiso 1 1 calc R . .
H23B H 0.4397 0.0763 0.7301 0.101 Uiso 1 1 calc R . .
C24 C 0.2060(8) 0.5135(9) 0.6561(6) 0.068(3) Uani 1 1 d . . .
H24A H 0.1800 0.5258 0.7067 0.082 Uiso 1 1 calc R A .
C25 C 0.1349(10) 0.5449(12) 0.5754(9) 0.104(4) Uani 1 1 d . A .
H25A H 0.0898 0.4854 0.5635 0.124 Uiso 1 1 calc R . .
H25B H 0.1057 0.6151 0.5862 0.124 Uiso 1 1 calc R . .
C26 C 0.1748(13) 0.5602(13) 0.4971(8) 0.119(6) Uani 1 1 d . . .
H26A H 0.1937 0.4865 0.4800 0.143 Uiso 1 1 calc R A .
H26B H 0.1289 0.5893 0.4490 0.143 Uiso 1 1 calc R . .
C27 C 0.2496(14) 0.6363(13) 0.5127(9) 0.128(6) Uani 1 1 d . A .
H27A H 0.2298 0.7123 0.5238 0.153 Uiso 1 1 calc R . .
H27B H 0.2744 0.6397 0.4614 0.153 Uiso 1 1 calc R . .
C28 C 0.3232(12) 0.5962(12) 0.5920(13) 0.126(6) Uani 1 1 d . . .
H28A H 0.3458 0.5222 0.5796 0.151 Uiso 1 1 calc R A .
H28B H 0.3727 0.6498 0.6024 0.151 Uiso 1 1 calc R . .
C29 C 0.2871(12) 0.5885(10) 0.6673(9) 0.108(5) Uani 1 1 d . A .
H29A H 0.2713 0.6645 0.6829 0.129 Uiso 1 1 calc R . .
H29B H 0.3331 0.5595 0.7152 0.129 Uiso 1 1 calc R . .

loop_
_atom_site_aniso_label
_atom_site_aniso_U_11
_atom_site_aniso_U_22
_atom_site_aniso_U_33
_atom_site_aniso_U_23
_atom_site_aniso_U_13
_atom_site_aniso_U_12
Yb1 0.0314(2) 0.0505(2) 0.0326(2) -0.00236(16) 0.00769(13) -0.00162(18)
S1 0.0562(14) 0.0586(14) 0.0356(11) 0.0120(10) 0.0144(9) -0.0014(11)
N1 0.028(3) 0.049(4) 0.028(3) -0.003(3) 0.007(2) -0.005(3)
N2 0.059(5) 0.063(5) 0.032(4) 0.001(3) 0.017(3) 0.008(4)
N3 0.059(5) 0.063(5) 0.024(3) 0.000(3) 0.011(3) 0.010(4)
C1 0.075(7) 0.045(5) 0.063(6) -0.015(4) 0.018(5) -0.011(5)
C2 0.071(7) 0.050(5) 0.049(6) -0.015(4) -0.008(5) 0.007(5)
C3 0.070(7) 0.076(6) 0.046(5) -0.006(5) 0.015(5) 0.012(6)
C4 0.072(8) 0.095(8) 0.063(7) -0.016(6) 0.012(5) 0.035(6)
C5 0.071(8) 0.061(6) 0.056(6) -0.008(5) 0.000(5) 0.022(5)
C11 0.044(5) 0.044(5) 0.031(4) -0.006(3) 0.005(3) 0.005(4)
C12 0.046(5) 0.078(6) 0.042(5) -0.001(4) 0.002(4) 0.010(5)
C13 0.046(6) 0.102(9) 0.054(6) -0.007(6) -0.011(4) 0.004(6)
C14 0.035(5) 0.106(8) 0.070(7) -0.003(6) 0.010(5) -0.008(5)
C15 0.041(5) 0.076(7) 0.056(6) 0.002(5) 0.012(4) -0.006(5)
C16 0.035(4) 0.047(5) 0.033(4) -0.006(3) 0.007(3) 0.000(4)
C17 0.041(5) 0.052(5) 0.028(4) 0.002(3) 0.012(3) -0.004(4)
C18 0.056(6) 0.050(5) 0.035(4) -0.002(4) 0.013(4) 0.005(4)
C19 0.083(8) 0.056(6) 0.067(7) -0.010(5) 0.007(5) 0.004(6)
C20 0.091(10) 0.068(8) 0.106(10) 0.007(6) 0.015(8) -0.009(7)
C21 0.121(12) 0.059(7) 0.103(10) 0.014(6) 0.021(9) 0.015(7)
C22 0.085(9) 0.084(9) 0.119(11) 0.023(8) -0.001(8) 0.016(8)
C23 0.056(7) 0.066(7) 0.127(11) 0.020(6) 0.013(7) 0.002(6)
C24 0.099(9) 0.069(7) 0.037(5) 0.010(5) 0.017(5) 0.018(6)
C25 0.098(11) 0.108(9) 0.106(11) 0.038(9) 0.026(8) 0.037(9)
C26 0.187(18) 0.102(10) 0.057(8) 0.021(7) 0.004(9) 0.045(11)
C27 0.22(2) 0.087(9) 0.080(10) 0.025(8) 0.041(11) -0.032(12)
C28 0.124(14) 0.107(11) 0.151(16) 0.048(10) 0.039(12) -0.041(9)
C29 0.151(15) 0.074(8) 0.083(9) 0.005(7) -0.004(9) -0.028(9)

loop_
_atom_type_symbol
_atom_type_description
_atom_type_scat_dispersion_real
_atom_type_scat_dispersion_imag
_atom_type_scat_source
C C 0.0033 0.0016 'International Tables Vol C Tables 4.2.6.8 and 6.1.1.4'
H H 0.0000 0.0000 'International Tables Vol C Tables 4.2.6.8 and 6.1.1.4'
N N 0.0061 0.0033 'International Tables Vol C Tables 4.2.6.8 and 6.1.1.4'
S S 0.1246 0.1234 'International Tables Vol C Tables 4.2.6.8 and 6.1.1.4'
Yb Yb -0.3850 5.5486 'International Tables Vol C Tables 4.2.6.8 and 6.1.1.4'

loop_
_geom_angle_atom_site_label_1
_geom_angle_atom_site_label_2
_geom_angle_atom_site_label_3
_geom_angle
_geom_angle_site_symmetry_1
_geom_angle_site_symmetry_3
_geom_angle_publ_flag
N1 Yb1 C3 125.4(3) . . ?
N1 Yb1 C8' 136.5(4) . . ?
C3 Yb1 C8' 95.4(4) . . ?
N1 Yb1 C2 94.2(3) . . ?
C3 Yb1 C2 31.2(3) . . ?
C8' Yb1 C2 125.0(4) . . ?
N1 Yb1 C7' 131.7(5) . . ?
C3 Yb1 C7' 100.5(5) . . ?
C8' Yb1 C7' 31.92(18) . . ?
C2 Yb1 C7' 130.4(4) . . ?
N1 Yb1 C7 120.8(6) . . ?
C3 Yb1 C7 107.4(5) . . ?
C8' Yb1 C7 16.9(3) . . ?
C2 Yb1 C7 133.3(4) . . ?
C7' Yb1 C7 43.2(3) . . ?
N1 Yb1 C1 82.2(3) . . ?
C3 Yb1 C1 51.2(3) . . ?
C8' Yb1 C1 120.9(4) . . ?
C2 Yb1 C1 30.8(3) . . ?
C7' Yb1 C1 145.3(6) . . ?
C7 Yb1 C1 119.0(3) . . ?
N1 Yb1 C9' 105.6(5) . . ?
C3 Yb1 C9' 120.6(6) . . ?
C8' Yb1 C9' 31.79(19) . . ?
C2 Yb1 C9' 141.8(5) . . ?
C7' Yb1 C9' 52.6(2) . . ?
C7 Yb1 C9' 15.3(3) . . ?
C1 Yb1 C9' 119.6(4) . . ?
N1 Yb1 C6' 99.9(5) . . ?
C3 Yb1 C6' 130.4(6) . . ?
C8' Yb1 C6' 52.6(2) . . ?
C2 Yb1 C6' 155.1(6) . . ?
C7' Yb1 C6' 31.75(17) . . ?
C7 Yb1 C6' 53.2(3) . . ?
C1 Yb1 C6' 171.9(4) . . ?
C9' Yb1 C6' 52.3(2) . . ?
N1 Yb1 C8 91.0(4) . . ?
C3 Yb1 C8 138.8(6) . . ?
C8' Yb1 C8 45.5(3) . . ?
C2 Yb1 C8 158.0(6) . . ?
C7' Yb1 C8 55.3(3) . . ?
C7 Yb1 C8 31.57(17) . . ?
C1 Yb1 C8 130.0(5) . . ?
C9' Yb1 C8 18.5(3) . . ?
C6' Yb1 C8 42.6(3) . . ?
N1 Yb1 C10' 86.1(3) . . ?
C3 Yb1 C10' 147.8(4) . . ?
C8' Yb1 C10' 52.4(2) . . ?
C2 Yb1 C10' 172.1(6) . . ?
C7' Yb1 C10' 52.4(2) . . ?
C7 Yb1 C10' 41.9(3) . . ?
C1 Yb1 C10' 141.9(5) . . ?
C9' Yb1 C10' 31.56(16) . . ?
C6' Yb1 C10' 31.53(16) . . ?
C8 Yb1 C10' 14.3(3) . . ?
N1 Yb1 C4 132.2(3) . . ?
C3 Yb1 C4 31.0(3) . . ?
C8' Yb1 C4 75.4(4) . . ?
C2 Yb1 C4 51.0(4) . . ?
C7' Yb1 C4 94.6(6) . . ?
C7 Yb1 C4 82.3(5) . . ?
C1 Yb1 C4 50.8(4) . . ?
C9' Yb1 C4 92.8(6) . . ?
C6' Yb1 C4 125.4(5) . . ?
C8 Yb1 C4 111.2(6) . . ?
C10' Yb1 C4 123.9(5) . . ?
C11 S1 Yb1 93.5(3) . . ?
C17 N1 C16 117.1(6) . . ?
C17 N1 Yb1 128.7(5) . . ?
C16 N1 Yb1 111.9(4) . . ?
C17 N2 C18 124.1(6) . . ?
C17 N2 H2' 117(6) . . ?
C18 N2 H2' 114(6) . . ?
C17 N3 C24 125.0(7) . . ?
C17 N3 H3' 113(6) . . ?
C24 N3 H3' 118(6) . . ?
C2 C1 C5 108.2(10) . . ?
C2 C1 Yb1 73.8(5) . . ?
C5 C1 Yb1 75.1(6) . . ?
C2 C1 H1 125.9 . . ?
C5 C1 H1 125.9 . . ?
Yb1 C1 H1 117.2 . . ?
C1 C2 C3 108.2(9) . . ?
C1 C2 Yb1 75.4(5) . . ?
C3 C2 Yb1 74.2(6) . . ?
C1 C2 H2 125.9 . . ?
C3 C2 H2 125.9 . . ?
Yb1 C2 H2 116.5 . . ?
C2 C3 C4 107.6(10) . . ?
C2 C3 Yb1 74.6(5) . . ?
C4 C3 Yb1 76.2(6) . . ?
C2 C3 H3 126.2 . . ?
C4 C3 H3 126.2 . . ?
Yb1 C3 H3 115.2 . . ?
C5 C4 C3 108.8(10) . . ?
C5 C4 Yb1 74.8(6) . . ?
C3 C4 Yb1 72.7(6) . . ?
C5 C4 H4 125.6 . . ?
C3 C4 H4 125.6 . . ?
Yb1 C4 H4 118.7 . . ?
C4 C5 C1 107.1(10) . . ?
C4 C5 Yb1 74.8(6) . . ?
C1 C5 Yb1 73.6(5) . . ?
C4 C5 H5 126.5 . . ?
C1 C5 H5 126.5 . . ?
Yb1 C5 H5 117.3 . . ?
C7 C6 C10 108.0 . . ?
C7 C6 Yb1 73.2(6) . . ?
C10 C6 Yb1 75.7(6) . . ?
C7 C6 H6 126.0 . . ?
C10 C6 H6 126.0 . . ?
Yb1 C6 H6 117.1 . . ?
C8 C7 C6 108.0 . . ?
C8 C7 Yb1 74.8(6) . . ?
C6 C7 Yb1 75.3(5) . . ?
C8 C7 H7 126.0 . . ?
C6 C7 H7 126.0 . . ?
Yb1 C7 H7 116.0 . . ?
C7 C8 C9 108.0 . . ?
C7 C8 Yb1 73.6(6) . . ?
C9 C8 Yb1 75.8(6) . . ?
C7 C8 H8 126.0 . . ?
C9 C8 H8 126.0 . . ?
Yb1 C8 H8 116.7 . . ?
C8 C9 C10 108.0 . . ?
C8 C9 Yb1 73.0(6) . . ?
C10 C9 Yb1 74.8(5) . . ?
C8 C9 H9 126.0 . . ?
C10 C9 H9 126.0 . . ?
Yb1 C9 H9 118.2 . . ?
C6 C10 C9 108.0 . . ?
C6 C10 Yb1 73.2(6) . . ?
C9 C10 Yb1 74.3(5) . . ?
C6 C10 H10 126.0 . . ?
C9 C10 H10 126.0 . . ?
Yb1 C10 H10 118.5 . . ?
C10' C6' C7' 108.0 . . ?
C10' C6' Yb1 74.7(6) . . ?
C7' C6' Yb1 73.2(6) . . ?
C10' C6' H6' 126.0 . . ?
C7' C6' H6' 126.0 . . ?
Yb1 C6' H6' 118.0 . . ?
C8' C7' C6' 108.0 . . ?
C8' C7' Yb1 73.9(6) . . ?
C6' C7' Yb1 75.0(6) . . ?
C8' C7' H7' 126.0 . . ?
C6' C7' H7' 126.0 . . ?
Yb1 C7' H7' 117.1 . . ?
C7' C8' C9' 108.0 . . ?
C7' C8' Yb1 74.1(6) . . ?
C9' C8' Yb1 75.0(5) . . ?
C7' C8' H8' 126.0 . . ?
C9' C8' H8' 126.0 . . ?
Yb1 C8' H8' 117.0 . . ?
C8' C9' C10' 108.0 . . ?
C8' C9' Yb1 73.3(6) . . ?
C10' C9' Yb1 74.8(6) . . ?
C8' C9' H9' 126.0 . . ?
C10' C9' H9' 126.0 . . ?
Yb1 C9' H9' 117.9 . . ?
C9' C10' C6' 108.0 . . ?
C9' C10' Yb1 73.6(6) . . ?
C6' C10' Yb1 73.8(6) . . ?
C9' C10' H10' 126.0 . . ?
C6' C10' H10' 126.0 . . ?
Yb1 C10' H10' 118.5 . . ?
C12 C11 C16 118.4(8) . . ?
C12 C11 S1 121.1(6) . . ?
C16 C11 S1 120.5(6) . . ?
C13 C12 C11 120.6(9) . . ?
C13 C12 H12A 119.7 . . ?
C11 C12 H12A 119.7 . . ?
C14 C13 C12 120.7(9) . . ?
C14 C13 H13A 119.6 . . ?
C12 C13 H13A 119.6 . . ?
C13 C14 C15 121.3(9) . . ?
C13 C14 H14A 119.3 . . ?
C15 C14 H14A 119.3 . . ?
C14 C15 C16 119.4(9) . . ?
C14 C15 H15A 120.3 . . ?
C16 C15 H15A 120.3 . . ?
C15 C16 C11 119.4(7) . . ?
C15 C16 N1 119.7(7) . . ?
C11 C16 N1 120.7(7) . . ?
C15 C16 Yb1 147.0(6) . . ?
C11 C16 Yb1 82.5(4) . . ?
N1 C16 Yb1 42.9(3) . . ?
N1 C17 N2 123.3(7) . . ?
N1 C17 N3 120.1(7) . . ?
N2 C17 N3 116.6(7) . . ?
N2 C18 C23 112.5(8) . . ?
N2 C18 C19 110.8(7) . . ?
C23 C18 C19 109.4(8) . . ?
N2 C18 H18A 108.0 . . ?
C23 C18 H18A 108.0 . . ?
C19 C18 H18A 108.0 . . ?
C18 C19 C20 111.5(9) . . ?
C18 C19 H19A 109.3 . . ?
C20 C19 H19A 109.3 . . ?
C18 C19 H19B 109.3 . . ?
C20 C19 H19B 109.3 . . ?
H19A C19 H19B 108.0 . . ?
C21 C20 C19 111.7(11) . . ?
C21 C20 H20A 109.3 . . ?
C19 C20 H20A 109.3 . . ?
C21 C20 H20B 109.3 . . ?
C19 C20 H20B 109.3 . . ?
H20A C20 H20B 107.9 . . ?
C20 C21 C22 110.8(10) . . ?
C20 C21 H21A 109.5 . . ?
C22 C21 H21A 109.5 . . ?
C20 C21 H21B 109.5 . . ?
C22 C21 H21B 109.5 . . ?
H21A C21 H21B 108.1 . . ?
C21 C22 C23 112.6(11) . . ?
C21 C22 H22A 109.1 . . ?
C23 C22 H22A 109.1 . . ?
C21 C22 H22B 109.1 . . ?
C23 C22 H22B 109.1 . . ?
H22A C22 H22B 107.8 . . ?
C18 C23 C22 111.5(10) . . ?
C18 C23 H23A 109.3 . . ?
C22 C23 H23A 109.3 . . ?
C18 C23 H23B 109.3 . . ?
C22 C23 H23B 109.3 . . ?
H23A C23 H23B 108.0 . . ?
N3 C24 C29 112.3(10) . . ?
N3 C24 C25 110.4(9) . . ?
C29 C24 C25 111.9(10) . . ?
N3 C24 H24A 107.3 . . ?
C29 C24 H24A 107.3 . . ?
C25 C24 H24A 107.3 . . ?
C26 C25 C24 111.5(11) . . ?
C26 C25 H25A 109.3 . . ?
C24 C25 H25A 109.3 . . ?
C26 C25 H25B 109.3 . . ?
C24 C25 H25B 109.3 . . ?
H25A C25 H25B 108.0 . . ?
C27 C26 C25 113.1(13) . . ?
C27 C26 H26A 109.0 . . ?
C25 C26 H26A 109.0 . . ?
C27 C26 H26B 109.0 . . ?
C25 C26 H26B 109.0 . . ?
H26A C26 H26B 107.8 . . ?
C26 C27 C28 110.9(11) . . ?
C26 C27 H27A 109.5 . . ?
C28 C27 H27A 109.5 . . ?
C26 C27 H27B 109.5 . . ?
C28 C27 H27B 109.5 . . ?
H27A C27 H27B 108.1 . . ?
C29 C28 C27 110.0(14) . . ?
C29 C28 H28A 109.7 . . ?
C27 C28 H28A 109.7 . . ?
C29 C28 H28B 109.7 . . ?
C27 C28 H28B 109.7 . . ?
H28A C28 H28B 108.2 . . ?
C28 C29 C24 114.1(12) . . ?
C28 C29 H29A 108.7 . . ?
C24 C29 H29A 108.7 . . ?
C28 C29 H29B 108.7 . . ?
C24 C29 H29B 108.7 . . ?
H29A C29 H29B 107.6 . . ?

loop_
_geom_bond_atom_site_label_1
_geom_bond_atom_site_label_2
_geom_bond_distance
_geom_bond_site_symmetry_2
_geom_bond_publ_flag
Yb1 N1 2.307(6) . ?
Yb1 C3 2.577(9) . ?
Yb1 C8' 2.581(17) . ?
Yb1 C2 2.582(9) . ?
Yb1 C7' 2.584(16) . ?
Yb1 C7 2.602(16) . ?
Yb1 C1 2.603(9) . ?
Yb1 C9' 2.603(16) . ?
Yb1 C6' 2.607(15) . ?
Yb1 C8 2.618(15) . ?
Yb1 C10' 2.619(14) . ?
Yb1 C4 2.621(9) . ?
S1 C11 1.770(8) . ?
N1 C17 1.318(9) . ?
N1 C16 1.443(9) . ?
N2 C17 1.351(10) . ?
N2 C18 1.466(10) . ?
N2 H2' 0.83(2) . ?
N3 C17 1.354(10) . ?
N3 C24 1.458(11) . ?
N3 H3' 0.82(2) . ?
C1 C2 1.376(13) . ?
C1 C5 1.408(13) . ?
C1 H1 0.9300 . ?
C2 C3 1.387(14) . ?
C2 H2 0.9300 . ?
C3 C4 1.390(14) . ?
C3 H3 0.9300 . ?
C4 C5 1.376(14) . ?
C4 H4 0.9300 . ?
C5 H5 0.9300 . ?
C6 C7 1.4200 . ?
C6 C10 1.4200 . ?
C6 H6 0.9300 . ?
C7 C8 1.4200 . ?
C7 H7 0.9300 . ?
C8 C9 1.4200 . ?
C8 H8 0.9300 . ?
C9 C10 1.4200 . ?
C9 H9 0.9300 . ?
C10 H10 0.9300 . ?
C6' C10' 1.4200 . ?
C6' C7' 1.4200 . ?
C6' H6' 0.9300 . ?
C7' C8' 1.4200 . ?
C7' H7' 0.9300 . ?
C8' C9' 1.4200 . ?
C8' H8' 0.9300 . ?
C9' C10' 1.4200 . ?
C9' H9' 0.9300 . ?
C10' H10' 0.9300 . ?
C11 C12 1.392(11) . ?
C11 C16 1.399(10) . ?
C12 C13 1.352(13) . ?
C12 H12A 0.9300 . ?
C13 C14 1.348(14) . ?
C13 H13A 0.9300 . ?
C14 C15 1.357(13) . ?
C14 H14A 0.9300 . ?
C15 C16 1.394(11) . ?
C15 H15A 0.9300 . ?
C18 C23 1.486(14) . ?
C18 C19 1.500(13) . ?
C18 H18A 0.9800 . ?
C19 C20 1.523(14) . ?
C19 H19A 0.9700 . ?
C19 H19B 0.9700 . ?
C20 C21 1.462(18) . ?
C20 H20A 0.9700 . ?
C20 H20B 0.9700 . ?
C21 C22 1.496(17) . ?
C21 H21A 0.9700 . ?
C21 H21B 0.9700 . ?
C22 C23 1.511(15) . ?
C22 H22A 0.9700 . ?
C22 H22B 0.9700 . ?
C23 H23A 0.9700 . ?
C23 H23B 0.9700 . ?
C24 C29 1.499(17) . ?
C24 C25 1.520(16) . ?
C24 H24A 0.9800 . ?
C25 C26 1.508(18) . ?
C25 H25A 0.9700 . ?
C25 H25B 0.9700 . ?
C26 C27 1.43(2) . ?
C26 H26A 0.9700 . ?
C26 H26B 0.9700 . ?
C27 C28 1.55(2) . ?
C27 H27A 0.9700 . ?
C27 H27B 0.9700 . ?
C28 C29 1.42(2) . ?
C28 H28A 0.9700 . ?
C28 H28B 0.9700 . ?
C29 H29A 0.9700 . ?
C29 H29B 0.9700 . ?
